data_7153265
loop_
_publ_author_name
'Volle, Jean-No\"el'
'Filippini, Damien'
'Krawczy, Bartlomiej'
'Kaloyanov, Nikolay'
'Van der Lee, Arie'
'Maurice, Tangui'
'Pirat, Jean-Luc'
'Virieux, David'

_publ_section_title
;
 Drug discovery: phosphinolactone, in vivo bioisostere of the lactol
 group.
;
_journal_issue 6
_journal_name_full 'Organic &amp; biomolecular chemistry'
_journal_page_first 1438
_journal_page_last 1444
_journal_paper_doi 10.1039/b919345f
_journal_volume 8
_journal_year 2010
_chemical_formula_moiety 'C12 H17 Cl1 N1 O2 P1'
_chemical_formula_sum 'C12 H17 Cl N O2 P'
_chemical_formula_weight 273.70
_space_group_IT_number 14
_symmetry_cell_setting monoclinic
_symmetry_space_group_name_Hall '-P 2ybc'
_symmetry_space_group_name_H-M 'P 1 21/c 1'
_atom_sites_solution_hydrogens geom
_atom_sites_solution_primary direct
_audit_creation_date 07-04-30
_audit_creation_method CRYSTALS_ver_12.84
_cell_angle_alpha 90
_cell_angle_beta 96.047(2)
_cell_angle_gamma 90
_cell_formula_units_Z 4
_cell_length_a 8.11924(19)
_cell_length_b 10.0431(2)
_cell_length_c 16.0275(4)
_cell_measurement_reflns_used 17102
_cell_measurement_temperature 173
_cell_measurement_theta_max 32.2467
_cell_measurement_theta_min 2.9365
_cell_volume 1299.65(5)
_computing_cell_refinement
;
CrysAlis RED, Oxford Diffraction Ltd.,
Version 1.171.31.7 (release 18-10-2006 CrysAlis171 .NET)
(compiled Oct 18 2006,16:28:17)
;
_computing_data_collection
;
CrysAlis CCD, Oxford Diffraction Ltd.,
Version 1.171.31.7 (release 18-10-2006 CrysAlis171 .NET)
(compiled Oct 18 2006,16:28:17)
;
_computing_data_reduction
;
CrysAlis RED, Oxford Diffraction Ltd.,
Version 1.171.31.7 (release 18-10-2006 CrysAlis171 .NET)
(compiled Oct 18 2006,16:28:17)
;
_computing_molecular_graphics 'CAMERON (Watkin et al., 1996)'
_computing_publication_material 'CRYSTALS (Betteridge et al., 2003)'
_computing_structure_refinement 'CRYSTALS (Betteridge et al., 2003)'
_computing_structure_solution 'Superflip (Palatinus & Chapuis, 2006)'
_diffrn_ambient_temperature 173
_diffrn_detector_area_resol_mean 8.4205
_diffrn_measured_fraction_theta_full 0.995
_diffrn_measured_fraction_theta_max 0.898
_diffrn_measurement_details
;
1 omega -54.00 61.00 1.0000 30.0000
omega____ theta____ kappa____ phi______ omega'___ theta'___ frames
- 30.0000 -79.0000 0.0000 0.0000 0.0000 115

2 omega -54.00 61.00 1.0000 30.0000
omega____ theta____ kappa____ phi______ omega'___ theta'___ frames
- 30.0000 -79.0000 90.0000 0.0000 0.0000 115

3 omega -54.00 61.00 1.0000 30.0000
omega____ theta____ kappa____ phi______ omega'___ theta'___ frames
- 30.0000 -79.0000 180.0000 0.0000 0.0000 115

4 omega -54.00 61.00 1.0000 30.0000
omega____ theta____ kappa____ phi______ omega'___ theta'___ frames
- 30.0000 -79.0000 270.0000 0.0000 0.0000 115

5 omega -50.00 10.00 1.0000 30.0000
omega____ theta____ kappa____ phi______ omega'___ theta'___ frames
- -25.0000 -80.0000 100.0000 0.0000 0.0000 60

6 omega -116.00 71.00 1.0000 30.0000
omega____ theta____ kappa____ phi______ omega'___ theta'___ frames
- -25.0000 -10.0000 180.0000 0.0000 0.0000 187

7 omega -50.00 12.00 1.0000 30.0000
omega____ theta____ kappa____ phi______ omega'___ theta'___ frames
- -25.0000 -80.0000 0.0000 0.0000 0.0000 62

;
_diffrn_measurement_device_type 'Oxford Diffraction XCALIBUR'
_diffrn_measurement_method \w
_diffrn_orient_matrix_UB_11 0.0676896863
_diffrn_orient_matrix_UB_12 0.0233840911
_diffrn_orient_matrix_UB_13 -0.0204202668
_diffrn_orient_matrix_UB_21 -0.0555745833
_diffrn_orient_matrix_UB_22 0.0347116049
_diffrn_orient_matrix_UB_23 -0.0294204492
_diffrn_orient_matrix_UB_31 0.0060843412
_diffrn_orient_matrix_UB_32 0.0568681753
_diffrn_orient_matrix_UB_33 0.0263628504
_diffrn_radiation_monochromator graphite
_diffrn_radiation_source 'Enhance (Mo) X-ray Source'
_diffrn_radiation_type 'Mo K\a'
_diffrn_radiation_wavelength 0.71073
_diffrn_reflns_av_R_equivalents 0.015
_diffrn_reflns_av_sigmaI/netI 0.0102
_diffrn_reflns_limit_h_max 11
_diffrn_reflns_limit_h_min -11
_diffrn_reflns_limit_k_max 14
_diffrn_reflns_limit_k_min -13
_diffrn_reflns_limit_l_max 24
_diffrn_reflns_limit_l_min -22
_diffrn_reflns_number 20115
_diffrn_reflns_theta_full 25.532
_diffrn_reflns_theta_max 32.318
_diffrn_reflns_theta_min 3.237
_diffrn_standards_decay_% 0
_diffrn_standards_interval_count 'every 50 frames'
_diffrn_standards_number '2 frames'
_exptl_absorpt_coefficient_mu 0.407
_exptl_absorpt_correction_T_max 1.00000
_exptl_absorpt_correction_T_min 0.77382
_exptl_absorpt_correction_type empirical
_exptl_absorpt_process_details
;
CrysAlis RED, Oxford Diffraction Ltd.,
Version 1.171.31.7 (release 18-10-2006 CrysAlis171 .NET)
(compiled Oct 18 2006,16:28:17)
Empirical absorption correction using spherical harmonics,
implemented in SCALE3 ABSPACK scaling algorithm.
;
_exptl_crystal_colour transparent
_exptl_crystal_density_diffrn 1.399
_exptl_crystal_description prism
_exptl_crystal_F_000 576
_exptl_crystal_size_max 0.55
_exptl_crystal_size_mid 0.50
_exptl_crystal_size_min 0.40
_refine_diff_density_max 0.38
_refine_diff_density_min -0.37
_refine_ls_extinction_method None
_refine_ls_goodness_of_fit_ref 1.0791
_refine_ls_hydrogen_treatment constr
_refine_ls_matrix_type full
_refine_ls_number_parameters 154
_refine_ls_number_reflns 3540
_refine_ls_number_restraints 0
_refine_ls_R_factor_all 0.0373
_refine_ls_R_factor_gt 0.0303
_refine_ls_shift/su_max 0.000981
_refine_ls_structure_factor_coef F
_refine_ls_weighting_details
;
Method, part 1, Chebychev polynomial, (Watkin, 1994, Prince, 1982)
[weight] = 1.0/[A~0~*T~0~(x)+A~1~*T~1~(x) ... +A~n-1~]*T~n-1~(x)]
where A~i~ are the Chebychev coefficients listed below and x= Fcalc/Fmax
Method = Robust Weighting (Prince, 1982)
W = [weight] * [1-(deltaF/6*sigmaF)^2^]^2^
A~i~ are:
2.36 0.186E-01 1.78
;
_refine_ls_weighting_scheme calc
_refine_ls_wR_factor_all 0.0336
_refine_ls_wR_factor_gt 0.0304
_refine_ls_wR_factor_ref 0.0304
_reflns_limit_h_max 11
_reflns_limit_h_min -11
_reflns_limit_k_max 14
_reflns_limit_k_min 0
_reflns_limit_l_max 24
_reflns_limit_l_min 0
_reflns_number_gt 3540
_reflns_number_total 4167
_reflns_threshold_expression I>2.0\s(I)
_oxford_diffrn_Wilson_B_factor 0.00
_oxford_diffrn_Wilson_scale 0.00
_oxford_refine_ls_scale 2.022(2)
_oxford_structure_analysis_title jlp4
_cod_data_source_file b919345f.txt
_cod_data_source_block 8b
_cod_depositor_comments
;
The following automatic conversions were performed:

'_symmetry_cell_setting' value 'Monoclinic' changed to 'monoclinic'
according to /home/saulius/struct/CIF-dictionaries/cif_core.dic
dictionary named 'cif_core.dic' version 2.4.2 from 2011-04-26.

Automatic conversion script
Id: cif_fix_values 1891 2012-01-12 08:04:46Z andrius 
;
_cod_original_sg_symbol_H-M 'P 1 21/c 1 '
_cod_original_formula_sum 'C12 H17 Cl1 N1 O2 P1'
_cod_database_code 7153265

loop_
_symmetry_equiv_pos_as_xyz
x,y,z
-x,-y,-z
-x,y+1/2,-z+1/2
x,-y+1/2,z+1/2

loop_
_atom_site_label
_atom_site_type_symbol
_atom_site_fract_x
_atom_site_fract_y
_atom_site_fract_z
_atom_site_U_iso_or_equiv
_atom_site_occupancy
_atom_site_adp_type
_atom_site_refinement_flags_posn
O1 O 1.07426(9) 0.98164(7) 0.09892(4) 0.0241 1.0000 Uani .
P2 P 0.90558(3) 0.95537(2) 0.138552(14) 0.0193 1.0000 Uani .
C3 C 0.97910(11) 0.89176(9) 0.24172(5) 0.0196 1.0000 Uani .
N4 N 1.10328(9) 0.78937(7) 0.22971(5) 0.0179 1.0000 Uani .
C5 C 1.25251(10) 0.83322(9) 0.19259(6) 0.0202 1.0000 Uani .
C6 C 1.19829(12) 0.87743(10) 0.10284(6) 0.0240 1.0000 Uani .
O7 O 0.80452(10) 1.07814(7) 0.13672(5) 0.0301 1.0000 Uani .
C8 C 1.36439(13) 0.71174(11) 0.18853(7) 0.0296 1.0000 Uani .
C9 C 1.34821(13) 0.94519(11) 0.24138(8) 0.0322 1.0000 Uani .
C10 C 0.84131(13) 0.83368(11) 0.28813(7) 0.0287 1.0000 Uani .
C11 C 0.79663(10) 0.82434(8) 0.07835(5) 0.0179 1.0000 Uani .
C12 C 0.65725(11) 0.86195(9) 0.02475(6) 0.0214 1.0000 Uani .
C13 C 0.57056(11) 0.76903(10) -0.02680(6) 0.0254 1.0000 Uani .
C14 C 0.61982(11) 0.63619(10) -0.02449(6) 0.0232 1.0000 Uani .
C15 C 0.75543(10) 0.59893(9) 0.03062(6) 0.0198 1.0000 Uani .
C16 C 0.84526(10) 0.69056(8) 0.08193(6) 0.0197 1.0000 Uani .
Cl17 Cl 0.81421(3) 0.43234(2) 0.037274(17) 0.0298 1.0000 Uani .
H18 H 1.1540 0.8028 0.0712 0.0500 1.0000 Uiso R
H19 H 1.2890 0.9137 0.0756 0.0500 1.0000 Uiso R
H20 H 1.1292 0.7443 0.2778 0.0500 1.0000 Uiso R
H21 H 1.0255 0.9719 0.2723 0.0500 1.0000 Uiso R
H22 H 0.8874 0.8048 0.3422 0.0500 1.0000 Uiso R
H23 H 0.7770 0.7614 0.2568 0.0500 1.0000 Uiso R
H24 H 0.7616 0.8995 0.2958 0.0500 1.0000 Uiso R
H28 H 1.4602 0.7321 0.1608 0.0500 1.0000 Uiso R
H29 H 1.3960 0.6834 0.2442 0.0500 1.0000 Uiso R
H30 H 1.3098 0.6427 0.1539 0.0500 1.0000 Uiso R
H31 H 0.9360 0.6620 0.1181 0.0500 1.0000 Uiso R
H32 H 0.6251 0.9525 0.0225 0.0500 1.0000 Uiso R
H33 H 0.4772 0.7948 -0.0645 0.0500 1.0000 Uiso R
H34 H 0.5647 0.5710 -0.0592 0.0500 1.0000 Uiso R
H25 H 1.2865 1.0259 0.2438 0.0500 1.0000 Uiso R
H26 H 1.4515 0.9656 0.2180 0.0500 1.0000 Uiso R
H27 H 1.3732 0.9184 0.2998 0.0500 1.0000 Uiso R

loop_
_atom_site_aniso_label
_atom_site_aniso_U_11
_atom_site_aniso_U_22
_atom_site_aniso_U_33
_atom_site_aniso_U_23
_atom_site_aniso_U_13
_atom_site_aniso_U_12
O1 0.0267(3) 0.0181(3) 0.0265(3) 0.0075(2) -0.0020(2) -0.0023(2)
P2 0.02234(10) 0.01268(9) 0.02137(10) -0.00098(7) -0.00418(7) 0.00198(7)
C3 0.0212(4) 0.0185(3) 0.0184(4) -0.0014(3) -0.0012(3) 0.0016(3)
N4 0.0185(3) 0.0159(3) 0.0189(3) 0.0027(2) -0.0003(2) 0.0004(2)
C5 0.0183(3) 0.0175(3) 0.0242(4) 0.0021(3) -0.0004(3) -0.0013(3)
C6 0.0248(4) 0.0239(4) 0.0237(4) 0.0047(3) 0.0047(3) -0.0005(3)
O7 0.0361(4) 0.0172(3) 0.0342(4) -0.0045(3) -0.0091(3) 0.0093(3)
C8 0.0260(4) 0.0260(4) 0.0376(5) 0.0053(4) 0.0065(4) 0.0070(3)
C9 0.0248(4) 0.0271(5) 0.0427(6) -0.0026(4) -0.0058(4) -0.0070(4)
C10 0.0255(4) 0.0336(5) 0.0280(4) 0.0005(4) 0.0072(3) 0.0026(4)
C11 0.0177(3) 0.0164(3) 0.0190(4) -0.0005(3) -0.0012(3) 0.0004(3)
C12 0.0194(3) 0.0212(4) 0.0228(4) 0.0045(3) -0.0021(3) 0.0003(3)
C13 0.0205(4) 0.0302(4) 0.0237(4) 0.0048(3) -0.0058(3) -0.0036(3)
C14 0.0210(4) 0.0278(4) 0.0199(4) -0.0024(3) -0.0018(3) -0.0062(3)
C15 0.0186(3) 0.0188(3) 0.0219(4) -0.0048(3) 0.0014(3) -0.0020(3)
C16 0.0189(3) 0.0164(3) 0.0228(4) -0.0033(3) -0.0029(3) 0.0009(3)
Cl17 0.02748(11) 0.01904(10) 0.04191(14) -0.01085(8) -0.00111(9) -0.00025(8)

loop_
_atom_type_symbol
_atom_type_scat_dispersion_real
_atom_type_scat_dispersion_imag
_atom_type_scat_Cromer_Mann_a1
_atom_type_scat_Cromer_Mann_b1
_atom_type_scat_Cromer_Mann_a2
_atom_type_scat_Cromer_Mann_b2
_atom_type_scat_Cromer_Mann_a3
_atom_type_scat_Cromer_Mann_b3
_atom_type_scat_Cromer_Mann_a4
_atom_type_scat_Cromer_Mann_b4
_atom_type_scat_Cromer_Mann_c
_atom_type_scat_source
C 0.0033 0.0016 2.3100 20.8439 1.0200 10.2075 1.5886 0.5687 0.8650 51.6512 0.2156 'International Tables Vol C 4.2.6.8 and 6.1.1.4'
O 0.0106 0.0060 3.0485 13.2771 2.2868 5.7011 1.5463 0.3239 0.8670 32.9089 0.2508 'International Tables Vol C 4.2.6.8 and 6.1.1.4'
P 0.1023 0.0942 6.4345 1.9067 4.1791 27.1570 1.7800 0.5260 1.4908 68.1645 1.1149 'International Tables Vol C 4.2.6.8 and 6.1.1.4'
Cl 0.1484 0.1585 11.4604 0.0104 7.1964 1.1662 6.2556 18.5194 1.6455 47.7784 -9.5574 'International Tables Vol C 4.2.6.8 and 6.1.1.4'
N 0.0061 0.0033 12.2126 0.0057 3.1322 9.8933 2.0125 28.9975 1.1663 0.5826 -11.5290 'International Tables Vol C 4.2.6.8 and 6.1.1.4'
H 0.0000 0.0000 0.4930 10.5109 0.3229 26.1257 0.1402 3.1424 0.0408 57.7998 0.0030 'International Tables Vol C 4.2.6.8 and 6.1.1.4'

loop_
_geom_angle_atom_site_label_1
_geom_angle_atom_site_label_2
_geom_angle_atom_site_label_3
_geom_angle
_geom_angle_publ_flag
P2 O1 C6 119.10(6) yes
O1 P2 C3 102.00(4) yes
O1 P2 O7 110.66(4) yes
C3 P2 O7 116.11(4) yes
O1 P2 C11 107.52(4) yes
C3 P2 C11 109.01(4) yes
O7 P2 C11 110.91(4) yes
P2 C3 N4 106.98(6) yes
P2 C3 C10 113.07(6) yes
N4 C3 C10 110.24(7) yes
P2 C3 H21 103.6 no
N4 C3 H21 113.7 no
C10 C3 H21 109.1 no
C3 N4 C5 116.72(7) yes
C3 N4 H20 110.0 no
C5 N4 H20 111.6 no
N4 C5 C6 107.46(7) yes
N4 C5 C8 107.27(7) yes
C6 C5 C8 107.84(8) yes
N4 C5 C9 114.05(8) yes
C6 C5 C9 110.35(8) yes
C8 C5 C9 109.63(8) yes
C5 C6 O1 112.42(8) yes
C5 C6 H18 109.1 no
O1 C6 H18 108.9 no
C5 C6 H19 112.2 no
O1 C6 H19 105.5 no
H18 C6 H19 108.6 no
C5 C8 H28 111.4 no
C5 C8 H29 107.7 no
H28 C8 H29 110.5 no
C5 C8 H30 111.0 no
H28 C8 H30 103.4 no
H29 C8 H30 112.9 no
C5 C9 H25 113.8 no
C5 C9 H26 111.6 no
H25 C9 H26 108.2 no
C5 C9 H27 109.3 no
H25 C9 H27 104.6 no
H26 C9 H27 109.0 no
C3 C10 H22 108.8 no
C3 C10 H23 113.9 no
H22 C10 H23 111.8 no
C3 C10 H24 110.2 no
H22 C10 H24 107.7 no
H23 C10 H24 104.2 no
P2 C11 C12 116.76(6) yes
P2 C11 C16 123.85(6) yes
C12 C11 C16 119.39(8) yes
C11 C12 C13 120.72(8) yes
C11 C12 H32 119.0 no
C13 C12 H32 120.2 no
C12 C13 C14 120.15(8) yes
C12 C13 H33 121.0 no
C14 C13 H33 118.9 no
C13 C14 C15 118.78(8) yes
C13 C14 H34 122.2 no
C15 C14 H34 119.0 no
C14 C15 C16 122.00(8) yes
C14 C15 Cl17 119.48(7) yes
C16 C15 Cl17 118.51(7) yes
C11 C16 C15 118.91(8) yes
C11 C16 H31 121.5 no
C15 C16 H31 119.6 no

loop_
_geom_bond_atom_site_label_1
_geom_bond_atom_site_label_2
_geom_bond_distance
_geom_bond_publ_flag
O1 P2 1.5913(8) yes
O1 C6 1.4491(12) yes
P2 C3 1.8140(9) yes
P2 O7 1.4796(7) yes
P2 C11 1.8071(8) yes
C3 N4 1.4669(11) yes
C3 C10 1.5233(13) yes
C3 H21 0.996 no
N4 C5 1.4724(11) yes
N4 H20 0.899 no
C5 C6 1.5253(13) yes
C5 C8 1.5265(13) yes
C5 C9 1.5336(13) yes
C6 H18 0.954 no
C6 H19 0.966 no
C8 H28 0.958 no
C8 H29 0.947 no
C8 H30 0.966 no
C9 H25 0.956 no
C9 H26 0.976 no
C9 H27 0.974 no
C10 H22 0.952 no
C10 H23 0.998 no
C10 H24 0.942 no
C11 C12 1.3987(11) yes
C11 C16 1.3999(11) yes
C12 C13 1.3879(13) yes
C12 H32 0.945 no
C13 C14 1.3921(14) yes
C13 H33 0.954 no
C14 C15 1.3885(12) yes
C14 H34 0.942 no
C15 C16 1.3887(11) yes
C15 Cl17 1.7400(9) yes
C16 H31 0.933 no

loop_
_geom_hbond_atom_site_label_D
_geom_hbond_atom_site_label_H
_geom_hbond_atom_site_label_A
_geom_hbond_site_symmetry_A
_geom_hbond_angle_DHA
_geom_hbond_distance_DH
_geom_hbond_distance_HA
_geom_hbond_distance_DA
_geom_hbond_publ_flag
N4 H20 O7 3_745 160 0.90 2.19 3.051(2) yes
